data_7012725
loop_
_publ_author_name
'Pavlishchuk, Vitaly V.'
'Kolotilov, Sergey V.'
'Addison, Anthony W.'
'Prushan, Michael J.'
'Schollmeyer, Dieter'
'Thompson, Laurence K.'
'Weyherm\"uller, Thomas'
'Goreshnik, Eugeny A.'

_publ_section_title
;
 Structural, magnetic and related attributes of some oximate-bridged
 tetranuclear nickel(ii) rhombs and a dinuclear congenerElectronic
 supplementary information (ESI) available: mass spectra, \cT vs. T,
 response of magnetic properties, low-lying spin levels and UV-VIS
 data. See http://www.rsc.org/suppdata/dt/b3/b300539a/
;
_journal_issue 8
_journal_name_full 'Dalton Transactions'
_journal_page_first 1587
_journal_paper_doi 10.1039/b300539a
_journal_year 2003
_chemical_formula_sum 'C32 H72 Cl2 N10 Ni4 O24'
_chemical_formula_weight 1286.74
_space_group_IT_number 14
_symmetry_cell_setting monoclinic
_symmetry_space_group_name_Hall '-P 2ybc'
_symmetry_space_group_name_H-M 'P 1 21/c 1'
_atom_sites_solution_hydrogens geom
_atom_sites_solution_primary direct
_atom_sites_solution_secondary difmap
_audit_creation_method SHELXL-97
_cell_angle_alpha 90.00
_cell_angle_beta 106.9580(10)
_cell_angle_gamma 90.00
_cell_formula_units_Z 2
_cell_length_a 10.4880(7)
_cell_length_b 16.1935(10)
_cell_length_c 16.2944(11)
_cell_measurement_reflns_used 2745
_cell_measurement_temperature 295(2)
_cell_measurement_theta_max 20.7
_cell_measurement_theta_min 2.4
_cell_volume 2647.1(3)
_computing_cell_refinement 'saint V5'
_computing_data_collection 'smart software V5'
_computing_data_reduction 'saint V5'
_computing_structure_refinement 'SHELXL-97 (Sheldrick, 1997)'
_computing_structure_solution 'SIR-92 (Altomare, 1994)'
_diffrn_ambient_temperature 295(2)
_diffrn_measured_fraction_theta_full 0.995
_diffrn_measured_fraction_theta_max 0.995
_diffrn_measurement_device '3-circle diffractometer'
_diffrn_measurement_device_type 'Smart CCD Bruker AXS'
_diffrn_measurement_method \q/\f-scans
_diffrn_radiation_monochromator graphite
_diffrn_radiation_type MoK\a
_diffrn_radiation_wavelength 0.71069
_diffrn_reflns_av_R_equivalents 0.1183
_diffrn_reflns_av_sigmaI/netI 0.1606
_diffrn_reflns_limit_h_max 13
_diffrn_reflns_limit_h_min -13
_diffrn_reflns_limit_k_max 21
_diffrn_reflns_limit_k_min -21
_diffrn_reflns_limit_l_max 21
_diffrn_reflns_limit_l_min -21
_diffrn_reflns_number 24155
_diffrn_reflns_theta_full 28.29
_diffrn_reflns_theta_max 28.29
_diffrn_reflns_theta_min 2.39
_diffrn_source 'sealed tube'
_exptl_absorpt_coefficient_mu 1.589
_exptl_absorpt_correction_T_max 0.9319
_exptl_absorpt_correction_T_min 0.7598
_exptl_absorpt_correction_type none
_exptl_absorpt_process_details 'Corinc (Dr\"ager, 1971)'
_exptl_crystal_colour black
_exptl_crystal_density_diffrn 1.614
_exptl_crystal_density_method 'not measured'
_exptl_crystal_description quader
_exptl_crystal_F_000 1344
_exptl_crystal_size_max 0.18
_exptl_crystal_size_mid 0.13
_exptl_crystal_size_min 0.05
_refine_diff_density_max 0.550
_refine_diff_density_min -0.453
_refine_diff_density_rms 0.092
_refine_ls_extinction_method none
_refine_ls_goodness_of_fit_ref 0.856
_refine_ls_hydrogen_treatment riding
_refine_ls_matrix_type full
_refine_ls_number_parameters 325
_refine_ls_number_reflns 6524
_refine_ls_number_restraints 0
_refine_ls_restrained_S_all 0.856
_refine_ls_R_factor_all 0.1495
_refine_ls_R_factor_obs 0.0537
_refine_ls_shift/su_max 0.000
_refine_ls_shift/su_mean 0.000
_refine_ls_structure_factor_coef Fsqd
_refine_ls_weighting_details 'calc w=1/[\s^2^(Fo^2^)+(0.0380P)^2^+0.0000P] where P=(Fo^2^+2Fc^2^)/3'
_refine_ls_weighting_scheme calc
_refine_ls_wR_factor_obs 0.0904
_refine_ls_wR_factor_ref 0.1103
_reflns_number_gt 3061
_reflns_number_total 6524
_reflns_threshold_expression >2sigma(I)
_cod_data_source_file b300539a.txt
_cod_data_source_block sk31199
_cod_original_sg_symbol_H-M 'P 21/c'
_cod_database_code 7012725

loop_
_symmetry_equiv_pos_as_xyz
'x, y, z'
'-x, y+1/2, -z+1/2'
'-x, -y, -z'
'x, -y-1/2, z-1/2'

loop_
_atom_site_label
_atom_site_type_symbol
_atom_site_fract_x
_atom_site_fract_y
_atom_site_fract_z
_atom_site_U_iso_or_equiv
_atom_site_adp_type
_atom_site_occupancy
_atom_site_symmetry_multiplicity
_atom_site_calc_flag
_atom_site_refinement_flags
_atom_site_disorder_assembly
_atom_site_disorder_group
Ni1 Ni 0.91188(6) 0.32277(3) 0.45500(3) 0.03260(16) Uani 1 1 d . . .
Ni2 Ni 0.85412(5) 0.52857(3) 0.47137(3) 0.02988(16) Uani 1 1 d . . .
O123 O 0.9715(3) 0.44188(15) 0.43874(16) 0.0291(7) Uani 1 1 d . . .
H123 H 0.9724 0.4466 0.3781 0.044 Uiso 1 1 d R . .
N1A N 0.7503(4) 0.3214(2) 0.3415(2) 0.0467(10) Uani 1 1 d . . .
H1A1 H 0.7084 0.3705 0.3334 0.056 Uiso 1 1 calc R . .
H1A2 H 0.7790 0.3103 0.2957 0.056 Uiso 1 1 calc R . .
C2A C 0.6610(5) 0.2564(3) 0.3537(4) 0.0691(17) Uani 1 1 d . . .
H2A1 H 0.6093 0.2774 0.3898 0.083 Uiso 1 1 calc R . .
H2A2 H 0.5993 0.2423 0.2985 0.083 Uiso 1 1 calc R . .
C3A C 0.7301(5) 0.1820(3) 0.3926(4) 0.0715(17) Uani 1 1 d . . .
H3A1 H 0.7541 0.1501 0.3489 0.086 Uiso 1 1 calc R . .
H3A2 H 0.6700 0.1487 0.4142 0.086 Uiso 1 1 calc R . .
N4A N 0.8501(4) 0.1991(2) 0.4626(2) 0.0408(9) Uani 1 1 d . . .
H4A H 0.8329 0.1911 0.5136 0.049 Uiso 1 1 calc R . .
C5A C 0.9647(5) 0.1472(3) 0.4593(3) 0.0575(15) Uani 1 1 d . . .
H5A1 H 0.9354 0.0905 0.4469 0.069 Uiso 1 1 calc R . .
H5A2 H 1.0318 0.1482 0.5147 0.069 Uiso 1 1 calc R . .
C6A C 1.0243(5) 0.1777(3) 0.3917(3) 0.0604(15) Uani 1 1 d . . .
H6A1 H 1.1074 0.1489 0.3969 0.072 Uiso 1 1 calc R . .
H6A2 H 0.9639 0.1660 0.3354 0.072 Uiso 1 1 calc R . .
N7A N 1.0494(4) 0.2670(2) 0.4008(2) 0.0419(10) Uani 1 1 d . . .
H7A1 H 1.0417 0.2894 0.3490 0.050 Uiso 1 1 calc R . .
H7A2 H 1.1329 0.2762 0.4345 0.050 Uiso 1 1 calc R . .
O1B O 0.7835(3) 0.36239(17) 0.52392(18) 0.0421(8) Uani 1 1 d . . .
N2B N 0.7716(3) 0.4423(2) 0.5318(2) 0.0319(8) Uani 1 1 d . . .
C3B C 0.6958(4) 0.4695(3) 0.5769(3) 0.0353(10) Uani 1 1 d . . .
C4B C 0.6855(4) 0.5595(3) 0.5757(3) 0.0381(11) Uani 1 1 d . . .
O5B O 0.7386(3) 0.60111(18) 0.53060(19) 0.0401(8) Uani 1 1 d . . .
C6B C 0.6262(5) 0.4145(3) 0.6229(3) 0.0586(15) Uani 1 1 d . . .
H6B1 H 0.6479 0.3580 0.6150 0.088 Uiso 1 1 calc R . .
H6B2 H 0.5316 0.4223 0.6004 0.088 Uiso 1 1 calc R . .
H6B3 H 0.6540 0.4276 0.6830 0.088 Uiso 1 1 calc R . .
C7B C 0.6094(5) 0.6006(3) 0.6282(3) 0.0642(16) Uani 1 1 d . . .
H7B1 H 0.6113 0.6593 0.6204 0.096 Uiso 1 1 calc R . .
H7B2 H 0.6491 0.5874 0.6876 0.096 Uiso 1 1 calc R . .
H7B3 H 0.5188 0.5817 0.6104 0.096 Uiso 1 1 calc R . .
O1C O 0.9513(3) 0.68994(18) 0.42543(18) 0.0414(8) Uani 1 1 d . . .
N2C N 0.8694(3) 0.6281(2) 0.3982(2) 0.0310(8) Uani 1 1 d . . .
C3C C 0.7850(4) 0.6325(3) 0.3219(3) 0.0330(10) Uani 1 1 d . . .
C4C C 0.6972(4) 0.5613(3) 0.3019(3) 0.0361(11) Uani 1 1 d . . .
O5C O 0.6987(3) 0.50789(18) 0.35700(18) 0.0384(8) Uani 1 1 d . . .
C6C C 0.7790(5) 0.7031(3) 0.2630(3) 0.0545(14) Uani 1 1 d . . .
H6C1 H 0.8464 0.7427 0.2899 0.082 Uiso 1 1 calc R . .
H6C2 H 0.6928 0.7286 0.2501 0.082 Uiso 1 1 calc R . .
H6C3 H 0.7940 0.6838 0.2109 0.082 Uiso 1 1 calc R . .
C7C C 0.6028(5) 0.5517(3) 0.2143(3) 0.0676(17) Uani 1 1 d . . .
H7C1 H 0.5521 0.5019 0.2119 0.101 Uiso 1 1 calc R . .
H7C2 H 0.6519 0.5487 0.1731 0.101 Uiso 1 1 calc R . .
H7C3 H 0.5435 0.5981 0.2016 0.101 Uiso 1 1 calc R . .
Cl1 Cl 1.00057(18) 0.95567(9) 0.29505(10) 0.0712(5) Uani 1 1 d . . .
O1I O 0.9537(6) 0.8821(3) 0.2581(4) 0.178(3) Uani 1 1 d . . .
O2I O 1.0753(7) 0.9523(4) 0.3762(3) 0.181(3) Uani 1 1 d . . .
O3I O 0.8862(6) 1.0023(4) 0.2925(5) 0.201(3) Uani 1 1 d . . .
O4I O 1.0665(8) 0.9915(5) 0.2471(4) 0.232(4) Uani 1 1 d . . .
O1L O 0.4332(5) 0.3592(3) 0.1608(3) 0.0897(13) Uani 1 1 d . . .
C2L C 0.4698(8) 0.2964(5) 0.1139(5) 0.116(3) Uani 1 1 d . . .
H2L1 H 0.4000 0.2549 0.0993 0.139 Uiso 1 1 calc R . .
H2L2 H 0.5506 0.2702 0.1488 0.139 Uiso 1 1 calc R . .
C3L C 0.4918(11) 0.3277(6) 0.0363(6) 0.156(4) Uani 1 1 d . . .
H3L1 H 0.5657 0.3662 0.0513 0.188 Uiso 1 1 calc R . .
H3L2 H 0.5162 0.2822 0.0052 0.188 Uiso 1 1 calc R . .
O4L O 0.3809(8) 0.3670(5) -0.0164(3) 0.155(3) Uani 1 1 d . . .
C5L C 0.3427(9) 0.4313(5) 0.0317(6) 0.132(3) Uani 1 1 d . . .
H5L1 H 0.2620 0.4577 -0.0033 0.159 Uiso 1 1 calc R . .
H5L2 H 0.4125 0.4727 0.0471 0.159 Uiso 1 1 calc R . .
C6L C 0.3196(8) 0.3980(5) 0.1093(6) 0.113(3) Uani 1 1 d . . .
H6L1 H 0.2942 0.4424 0.1413 0.136 Uiso 1 1 calc R . .
H6L2 H 0.2468 0.3587 0.0937 0.136 Uiso 1 1 calc R . .
O5I O 0.8359(5) 0.2550(3) 0.1714(3) 0.1141(17) Uani 1 1 d . . .
H5I H 0.8568 0.2174 0.1286 0.171 Uiso 1 1 d R . .
H6I H 0.9014 0.3255 0.1875 0.171 Uiso 0.50 1 d PR . .
H7I H 0.8225 0.2177 0.2377 0.171 Uiso 0.50 1 d PR . .

loop_
_atom_site_aniso_label
_atom_site_aniso_U_11
_atom_site_aniso_U_22
_atom_site_aniso_U_33
_atom_site_aniso_U_23
_atom_site_aniso_U_13
_atom_site_aniso_U_12
Ni1 0.0374(3) 0.0283(3) 0.0346(3) -0.0033(3) 0.0143(3) -0.0024(3)
Ni2 0.0310(3) 0.0290(3) 0.0312(3) 0.0009(3) 0.0116(2) -0.0001(3)
O123 0.0346(17) 0.0289(16) 0.0258(15) -0.0018(12) 0.0116(13) -0.0009(13)
N1A 0.048(3) 0.048(2) 0.045(2) 0.000(2) 0.013(2) 0.001(2)
C2A 0.045(3) 0.053(4) 0.096(5) -0.007(3) 0.001(3) -0.015(3)
C3A 0.064(4) 0.053(4) 0.086(4) 0.000(3) 0.004(3) -0.021(3)
N4A 0.046(2) 0.037(2) 0.041(2) -0.0047(18) 0.015(2) -0.007(2)
C5A 0.070(4) 0.034(3) 0.073(4) 0.005(3) 0.029(3) 0.004(3)
C6A 0.068(4) 0.038(3) 0.087(4) -0.009(3) 0.042(3) 0.009(3)
N7A 0.045(2) 0.038(2) 0.046(2) -0.0046(19) 0.018(2) -0.0007(19)
O1B 0.053(2) 0.0275(17) 0.054(2) -0.0004(15) 0.0285(17) -0.0020(15)
N2B 0.033(2) 0.032(2) 0.032(2) 0.0011(17) 0.0111(17) 0.0024(17)
C3B 0.036(3) 0.037(3) 0.037(3) 0.000(2) 0.018(2) 0.001(2)
C4B 0.032(3) 0.042(3) 0.040(3) -0.006(2) 0.011(2) 0.001(2)
O5B 0.0383(19) 0.0352(18) 0.052(2) -0.0005(16) 0.0207(17) 0.0009(15)
C6B 0.068(4) 0.050(3) 0.078(4) 0.005(3) 0.052(3) 0.002(3)
C7B 0.072(4) 0.058(4) 0.080(4) -0.016(3) 0.048(3) 0.007(3)
O1C 0.053(2) 0.0335(18) 0.0374(18) 0.0019(15) 0.0131(16) -0.0110(16)
N2C 0.032(2) 0.032(2) 0.031(2) -0.0022(17) 0.0122(18) 0.0002(17)
C3C 0.037(3) 0.039(3) 0.027(2) 0.001(2) 0.014(2) 0.003(2)
C4C 0.032(3) 0.040(3) 0.035(3) 0.001(2) 0.008(2) 0.005(2)
O5C 0.0335(18) 0.0414(19) 0.0373(18) 0.0028(15) 0.0059(15) -0.0026(14)
C6C 0.069(4) 0.050(3) 0.040(3) 0.011(2) 0.009(3) -0.002(3)
C7C 0.066(4) 0.071(4) 0.048(3) 0.008(3) -0.011(3) -0.014(3)
Cl1 0.1043(13) 0.0607(10) 0.0589(10) -0.0153(8) 0.0399(9) -0.0271(9)
O1I 0.171(6) 0.093(4) 0.251(7) -0.089(5) 0.031(5) -0.009(4)
O2I 0.256(8) 0.196(7) 0.062(4) 0.002(4) 0.001(4) 0.008(6)
O3I 0.144(6) 0.162(6) 0.296(9) -0.096(6) 0.060(6) 0.021(5)
O4I 0.294(9) 0.299(9) 0.154(6) 0.002(6) 0.145(6) -0.161(8)
O1L 0.098(4) 0.102(4) 0.069(3) -0.011(3) 0.023(3) 0.004(3)
C2L 0.156(8) 0.107(6) 0.092(6) 0.004(5) 0.046(6) 0.035(5)
C3L 0.218(12) 0.169(10) 0.114(8) 0.004(7) 0.099(8) 0.058(9)
O4L 0.240(8) 0.153(6) 0.065(4) 0.005(4) 0.032(4) 0.004(6)
C5L 0.162(9) 0.105(7) 0.099(7) 0.007(6) -0.010(6) -0.003(6)
C6L 0.081(6) 0.141(8) 0.112(7) -0.005(6) 0.020(5) 0.014(5)
O5I 0.128(4) 0.113(4) 0.123(4) -0.054(3) 0.072(3) -0.021(3)

loop_
_atom_type_symbol
_atom_type_description
_atom_type_scat_dispersion_real
_atom_type_scat_dispersion_imag
_atom_type_scat_source
C C 0.0033 0.0016 'International Tables Vol C Tables 4.2.6.8 and 6.1.1.4'
H H 0.0000 0.0000 'International Tables Vol C Tables 4.2.6.8 and 6.1.1.4'
N N 0.0061 0.0033 'International Tables Vol C Tables 4.2.6.8 and 6.1.1.4'
O O 0.0106 0.0060 'International Tables Vol C Tables 4.2.6.8 and 6.1.1.4'
Ni Ni 0.3393 1.1124 'International Tables Vol C Tables 4.2.6.8 and 6.1.1.4'
Cl Cl 0.1484 0.1585 'International Tables Vol C Tables 4.2.6.8 and 6.1.1.4'

loop_
_geom_angle_atom_site_label_1
_geom_angle_atom_site_label_2
_geom_angle_atom_site_label_3
_geom_angle
_geom_angle_site_symmetry_1
_geom_angle_site_symmetry_3
_geom_angle_publ_flag
O1C Ni1 O123 93.48(11) 3_766 . ?
O1C Ni1 O1B 84.43(12) 3_766 . ?
O123 Ni1 O1B 92.80(11) . . ?
O1C Ni1 N7A 88.88(13) 3_766 . ?
O123 Ni1 N7A 94.38(12) . . ?
O1B Ni1 N7A 170.47(13) . . ?
O1C Ni1 N1A 169.66(13) 3_766 . ?
O123 Ni1 N1A 95.35(13) . . ?
O1B Ni1 N1A 89.76(13) . . ?
N7A Ni1 N1A 95.79(14) . . ?
O1C Ni1 N4A 89.50(13) 3_766 . ?
O123 Ni1 N4A 175.98(12) . . ?
O1B Ni1 N4A 90.17(13) . . ?
N7A Ni1 N4A 82.98(14) . . ?
N1A Ni1 N4A 81.95(14) . . ?
O123 Ni2 O123 82.27(11) . 3_766 ?
O123 Ni2 N2C 103.65(12) . . ?
O123 Ni2 N2C 91.57(12) 3_766 . ?
O123 Ni2 N2B 91.59(12) . . ?
O123 Ni2 N2B 103.41(12) 3_766 . ?
N2C Ni2 N2B 160.00(14) . . ?
O123 Ni2 O5B 166.72(11) . . ?
O123 Ni2 O5B 93.16(10) 3_766 . ?
N2C Ni2 O5B 88.88(12) . . ?
N2B Ni2 O5B 77.29(13) . . ?
O123 Ni2 O5C 91.73(11) . . ?
O123 Ni2 O5C 165.90(11) 3_766 . ?
N2C Ni2 O5C 77.39(13) . . ?
N2B Ni2 O5C 89.44(12) . . ?
O5B Ni2 O5C 95.35(11) . . ?
Ni2 O123 Ni2 97.73(11) . 3_766 ?
Ni2 O123 Ni1 112.37(12) . . ?
Ni2 O123 Ni1 111.61(12) 3_766 . ?
C2A N1A Ni1 105.7(3) . . ?
C3A C2A N1A 113.5(4) . . ?
C2A C3A N4A 113.0(4) . . ?
C3A N4A C5A 112.9(4) . . ?
C3A N4A Ni1 110.0(3) . . ?
C5A N4A Ni1 105.6(3) . . ?
N4A C5A C6A 110.9(4) . . ?
N7A C6A C5A 110.6(4) . . ?
C6A N7A Ni1 109.9(3) . . ?
N2B O1B Ni1 116.8(2) . . ?
C3B N2B O1B 118.6(4) . . ?
C3B N2B Ni2 117.0(3) . . ?
O1B N2B Ni2 124.3(3) . . ?
N2B C3B C4B 112.6(4) . . ?
N2B C3B C6B 123.4(4) . . ?
C4B C3B C6B 124.0(4) . . ?
O5B C4B C3B 120.3(4) . . ?
O5B C4B C7B 120.3(4) . . ?
C3B C4B C7B 119.3(4) . . ?
C4B O5B Ni2 112.6(3) . . ?
N2C O1C Ni1 116.7(2) . 3_766 ?
C3C N2C O1C 118.6(3) . . ?
C3C N2C Ni2 117.0(3) . . ?
O1C N2C Ni2 124.2(2) . . ?
N2C C3C C4C 112.4(4) . . ?
N2C C3C C6C 123.3(4) . . ?
C4C C3C C6C 124.3(4) . . ?
O5C C4C C3C 121.1(4) . . ?
O5C C4C C7C 118.9(4) . . ?
C3C C4C C7C 120.0(4) . . ?
C4C O5C Ni2 111.7(3) . . ?
O4I Cl1 O2I 110.4(5) . . ?
O4I Cl1 O1I 107.9(4) . . ?
O2I Cl1 O1I 115.9(4) . . ?
O4I Cl1 O3I 109.6(5) . . ?
O2I Cl1 O3I 107.6(4) . . ?
O1I Cl1 O3I 105.2(4) . . ?
C6L O1L C2L 108.9(5) . . ?
O1L C2L C3L 111.4(7) . . ?
O4L C3L C2L 112.7(8) . . ?
C3L O4L C5L 108.3(6) . . ?
O4L C5L C6L 110.5(7) . . ?
O1L C6L C5L 111.1(7) . . ?

loop_
_geom_bond_atom_site_label_1
_geom_bond_atom_site_label_2
_geom_bond_distance
_geom_bond_site_symmetry_2
_geom_bond_publ_flag
Ni1 O1C 2.066(3) 3_766 ?
Ni1 O123 2.068(3) . ?
Ni1 O1B 2.089(3) . ?
Ni1 N7A 2.102(3) . ?
Ni1 N1A 2.113(3) . ?
Ni1 N4A 2.120(3) . ?
Ni2 O123 2.038(3) . ?
Ni2 O123 2.038(3) 3_766 ?
Ni2 N2C 2.039(3) . ?
Ni2 N2B 2.041(3) . ?
Ni2 O5B 2.112(3) . ?
Ni2 O5C 2.114(3) . ?
O123 Ni2 2.038(3) 3_766 ?
N1A C2A 1.461(6) . ?
C2A C3A 1.451(7) . ?
C3A N4A 1.457(6) . ?
N4A C5A 1.481(6) . ?
C5A C6A 1.499(6) . ?
C6A N7A 1.471(5) . ?
O1B N2B 1.310(4) . ?
N2B C3B 1.308(5) . ?
C3B C4B 1.460(6) . ?
C3B C6B 1.486(6) . ?
C4B O5B 1.243(5) . ?
C4B C7B 1.486(6) . ?
O1C N2C 1.309(4) . ?
O1C Ni1 2.066(3) 3_766 ?
N2C C3C 1.301(5) . ?
C3C C4C 1.452(6) . ?
C3C C6C 1.482(6) . ?
C4C O5C 1.244(5) . ?
C4C C7C 1.489(6) . ?
Cl1 O4I 1.319(5) . ?
Cl1 O2I 1.327(5) . ?
Cl1 O1I 1.360(5) . ?
Cl1 O3I 1.408(6) . ?
O1L C6L 1.391(8) . ?
O1L C2L 1.392(7) . ?
C2L C3L 1.441(10) . ?
C3L O4L 1.383(10) . ?
O4L C5L 1.430(9) . ?
C5L C6L 1.459(10) . ?

loop_
_geom_torsion_atom_site_label_1
_geom_torsion_atom_site_label_2
_geom_torsion_atom_site_label_3
_geom_torsion_atom_site_label_4
_geom_torsion
_geom_torsion_site_symmetry_1
_geom_torsion_site_symmetry_2
_geom_torsion_site_symmetry_3
_geom_torsion_site_symmetry_4
_geom_torsion_publ_flag
O123 Ni2 O123 Ni2 0.0 3_766 . . 3_766 ?
N2C Ni2 O123 Ni2 89.74(13) . . . 3_766 ?
N2B Ni2 O123 Ni2 -103.32(12) . . . 3_766 ?
O5B Ni2 O123 Ni2 -70.5(5) . . . 3_766 ?
O5C Ni2 O123 Ni2 167.19(12) . . . 3_766 ?
O123 Ni2 O123 Ni1 117.25(16) 3_766 . . . ?
N2C Ni2 O123 Ni1 -153.01(14) . . . . ?
N2B Ni2 O123 Ni1 13.93(14) . . . . ?
O5B Ni2 O123 Ni1 46.7(5) . . . . ?
O5C Ni2 O123 Ni1 -75.56(13) . . . . ?
O1C Ni1 O123 Ni2 -96.59(14) 3_766 . . . ?
O1B Ni1 O123 Ni2 -12.00(14) . . . . ?
N7A Ni1 O123 Ni2 174.27(14) . . . . ?
N1A Ni1 O123 Ni2 78.02(15) . . . . ?
N4A Ni1 O123 Ni2 125.6(18) . . . . ?
O1C Ni1 O123 Ni2 12.04(14) 3_766 . . 3_766 ?
O1B Ni1 O123 Ni2 96.63(13) . . . 3_766 ?
N7A Ni1 O123 Ni2 -77.10(15) . . . 3_766 ?
N1A Ni1 O123 Ni2 -173.34(14) . . . 3_766 ?
N4A Ni1 O123 Ni2 -125.8(18) . . . 3_766 ?
O1C Ni1 N1A C2A -10.3(9) 3_766 . . . ?
O123 Ni1 N1A C2A -158.9(3) . . . . ?
O1B Ni1 N1A C2A -66.1(3) . . . . ?
N7A Ni1 N1A C2A 106.2(3) . . . . ?
N4A Ni1 N1A C2A 24.1(3) . . . . ?
Ni1 N1A C2A C3A -42.4(6) . . . . ?
N1A C2A C3A N4A 42.0(7) . . . . ?
C2A C3A N4A C5A -136.0(5) . . . . ?
C2A C3A N4A Ni1 -18.3(6) . . . . ?
O1C Ni1 N4A C3A 170.4(3) 3_766 . . . ?
O123 Ni1 N4A C3A -51.7(19) . . . . ?
O1B Ni1 N4A C3A 85.9(3) . . . . ?
N7A Ni1 N4A C3A -100.7(3) . . . . ?
N1A Ni1 N4A C3A -3.8(3) . . . . ?
O1C Ni1 N4A C5A -67.5(3) 3_766 . . . ?
O123 Ni1 N4A C5A 70.4(19) . . . . ?
O1B Ni1 N4A C5A -152.0(3) . . . . ?
N7A Ni1 N4A C5A 21.4(3) . . . . ?
N1A Ni1 N4A C5A 118.3(3) . . . . ?
C3A N4A C5A C6A 76.5(5) . . . . ?
Ni1 N4A C5A C6A -43.8(5) . . . . ?
N4A C5A C6A N7A 49.9(6) . . . . ?
C5A C6A N7A Ni1 -28.9(5) . . . . ?
O1C Ni1 N7A C6A 93.5(3) 3_766 . . . ?
O123 Ni1 N7A C6A -173.1(3) . . . . ?
O1B Ni1 N7A C6A 48.2(9) . . . . ?
N1A Ni1 N7A C6A -77.2(3) . . . . ?
N4A Ni1 N7A C6A 3.9(3) . . . . ?
O1C Ni1 O1B N2B 97.1(3) 3_766 . . . ?
O123 Ni1 O1B N2B 3.9(3) . . . . ?
N7A Ni1 O1B N2B 142.7(7) . . . . ?
N1A Ni1 O1B N2B -91.5(3) . . . . ?
N4A Ni1 O1B N2B -173.4(3) . . . . ?
Ni1 O1B N2B C3B -177.7(3) . . . . ?
Ni1 O1B N2B Ni2 6.6(4) . . . . ?
O123 Ni2 N2B C3B 170.9(3) . . . . ?
O123 Ni2 N2B C3B 88.5(3) 3_766 . . . ?
N2C Ni2 N2B C3B -49.1(5) . . . . ?
O5B Ni2 N2B C3B -1.8(3) . . . . ?
O5C Ni2 N2B C3B -97.4(3) . . . . ?
O123 Ni2 N2B O1B -13.3(3) . . . . ?
O123 Ni2 N2B O1B -95.7(3) 3_766 . . . ?
N2C Ni2 N2B O1B 126.7(4) . . . . ?
O5B Ni2 N2B O1B 174.0(3) . . . . ?
O5C Ni2 N2B O1B 78.4(3) . . . . ?
O1B N2B C3B C4B -176.5(3) . . . . ?
Ni2 N2B C3B C4B -0.5(5) . . . . ?
O1B N2B C3B C6B 2.5(6) . . . . ?
Ni2 N2B C3B C6B 178.5(3) . . . . ?
N2B C3B C4B O5B 4.4(6) . . . . ?
C6B C3B C4B O5B -174.6(4) . . . . ?
N2B C3B C4B C7B -176.4(4) . . . . ?
C6B C3B C4B C7B 4.6(7) . . . . ?
C3B C4B O5B Ni2 -5.8(5) . . . . ?
C7B C4B O5B Ni2 175.0(3) . . . . ?
O123 Ni2 O5B C4B -29.6(6) . . . . ?
O123 Ni2 O5B C4B -99.0(3) 3_766 . . . ?
N2C Ni2 O5B C4B 169.5(3) . . . . ?
N2B Ni2 O5B C4B 4.1(3) . . . . ?
O5C Ni2 O5B C4B 92.3(3) . . . . ?
Ni1 O1C N2C C3C -177.4(3) 3_766 . . . ?
Ni1 O1C N2C Ni2 7.8(4) 3_766 . . . ?
O123 Ni2 N2C C3C 88.3(3) . . . . ?
O123 Ni2 N2C C3C 170.7(3) 3_766 . . . ?
N2B Ni2 N2C C3C -50.3(5) . . . . ?
O5B Ni2 N2C C3C -96.1(3) . . . . ?
O5C Ni2 N2C C3C -0.4(3) . . . . ?
O123 Ni2 N2C O1C -96.8(3) . . . . ?
O123 Ni2 N2C O1C -14.4(3) 3_766 . . . ?
N2B Ni2 N2C O1C 124.5(4) . . . . ?
O5B Ni2 N2C O1C 78.7(3) . . . . ?
O5C Ni2 N2C O1C 174.5(3) . . . . ?
O1C N2C C3C C4C -177.6(3) . . . . ?
Ni2 N2C C3C C4C -2.5(5) . . . . ?
O1C N2C C3C C6C 1.5(6) . . . . ?
Ni2 N2C C3C C6C 176.7(3) . . . . ?
N2C C3C C4C O5C 6.2(6) . . . . ?
C6C C3C C4C O5C -173.0(4) . . . . ?
N2C C3C C4C C7C -174.2(4) . . . . ?
C6C C3C C4C C7C 6.6(7) . . . . ?
C3C C4C O5C Ni2 -6.4(5) . . . . ?
C7C C4C O5C Ni2 174.0(3) . . . . ?
O123 Ni2 O5C C4C -100.0(3) . . . . ?
O123 Ni2 O5C C4C -35.6(6) 3_766 . . . ?
N2C Ni2 O5C C4C 3.6(3) . . . . ?
N2B Ni2 O5C C4C 168.4(3) . . . . ?
O5B Ni2 O5C C4C 91.3(3) . . . . ?
C6L O1L C2L C3L 57.1(9) . . . . ?
O1L C2L C3L O4L -58.2(11) . . . . ?
C2L C3L O4L C5L 56.2(11) . . . . ?
C3L O4L C5L C6L -56.0(10) . . . . ?
C2L O1L C6L C5L -58.2(8) . . . . ?
O4L C5L C6L O1L 58.8(9) . . . . ?
